data_7229647
loop_
_publ_author_name
'Duan, Wen-Long'
'Wang, Hao-Cheng'
'Mart\'i-Rujas, Javier'
'Guo, Fang'

_publ_section_title
;
 Fluorescence-based detection of nitroaromatics using a luminescent second
 sphere adduct self-assembled by charge-assisted hydrogen bonds
;
_journal_issue 3
_journal_name_full CrystEngComm
_journal_page_first 323
_journal_paper_doi 10.1039/C7CE01743J
_journal_volume 20
_journal_year 2018
_chemical_formula_sum 'C45 H48 Cl2 N2 O2'
_chemical_formula_weight 719.75
_space_group_crystal_system triclinic
_space_group_IT_number 2
_space_group_name_Hall '-P 1'
_space_group_name_H-M_alt 'P -1'
_symmetry_space_group_name_Hall '-P 1'
_symmetry_space_group_name_H-M 'P -1'
_atom_sites_solution_hydrogens mixed
_audit_creation_method SHELXL-2014/7
_audit_update_record
;
2017-11-20 deposited with the CCDC.
2017-12-04 downloaded from the CCDC.
;
_cell_angle_alpha 92.539(3)
_cell_angle_beta 95.904(3)
_cell_angle_gamma 96.359(3)
_cell_formula_units_Z 2
_cell_length_a 11.3233(12)
_cell_length_b 11.3295(11)
_cell_length_c 16.0792(16)
_cell_measurement_reflns_used 7676
_cell_measurement_temperature 298(2)
_cell_measurement_theta_max 52.982
_cell_measurement_theta_min 6.090
_cell_volume 2036.0(4)
_computing_structure_refinement 'SHELXL-2014/7 (Sheldrick, 2014)'
_diffrn_ambient_temperature 298(2)
_diffrn_measured_fraction_theta_full 0.975
_diffrn_measured_fraction_theta_max 0.971
_diffrn_measurement_device_type 'Bruker P4'
_diffrn_radiation_type MoK\a
_diffrn_radiation_wavelength 0.71076
_diffrn_reflns_av_R_equivalents 0.0235
_diffrn_reflns_av_unetI/netI 0.0404
_diffrn_reflns_Laue_measured_fraction_full 0.975
_diffrn_reflns_Laue_measured_fraction_max 0.971
_diffrn_reflns_limit_h_max 14
_diffrn_reflns_limit_h_min -14
_diffrn_reflns_limit_k_max 13
_diffrn_reflns_limit_k_min -14
_diffrn_reflns_limit_l_max 19
_diffrn_reflns_limit_l_min -20
_diffrn_reflns_number 14322
_diffrn_reflns_point_group_measured_fraction_full 0.975
_diffrn_reflns_point_group_measured_fraction_max 0.971
_diffrn_reflns_theta_full 25.243
_diffrn_reflns_theta_max 26.543
_diffrn_reflns_theta_min 3.045
_diffrn_source 'sealed tube'
_exptl_absorpt_coefficient_mu 0.197
_exptl_crystal_colour colorless
_exptl_crystal_density_diffrn 1.174
_exptl_crystal_description block
_exptl_crystal_F_000 764
_exptl_crystal_size_max 0.150
_exptl_crystal_size_mid 0.100
_exptl_crystal_size_min 0.100
_refine_diff_density_max 2.018
_refine_diff_density_min -0.781
_refine_diff_density_rms 0.099
_refine_ls_extinction_method none
_refine_ls_goodness_of_fit_ref 1.970
_refine_ls_hydrogen_treatment mixed
_refine_ls_matrix_type full
_refine_ls_number_parameters 476
_refine_ls_number_reflns 8229
_refine_ls_number_restraints 16
_refine_ls_restrained_S_all 1.993
_refine_ls_R_factor_all 0.1693
_refine_ls_R_factor_gt 0.1368
_refine_ls_shift/su_max 0.048
_refine_ls_shift/su_mean 0.010
_refine_ls_structure_factor_coef Fsqd
_refine_ls_weighting_details 'w=1/[\s^2^(Fo^2^)+(0.1800P)^2^] where P=(Fo^2^+2Fc^2^)/3'
_refine_ls_weighting_scheme calc
_refine_ls_wR_factor_gt 0.4093
_refine_ls_wR_factor_ref 0.4515
_reflns_Friedel_coverage 0.000
_reflns_number_gt 5629
_reflns_number_total 8229
_reflns_threshold_expression 'I > 2\s(I)'
_cod_data_source_file c7ce01743j2.cif
_cod_data_source_block salt
_cod_depositor_comments 'Adding full bibliography for 7229643--7229647.cif.'
_cod_database_code 7229647
_shelx_shelxl_version_number 2014/7
_shelx_space_group_comment
;
The symmetry employed for this shelxl refinement is uniquely defined
by the following loop, which should always be used as a source of
symmetry information in preference to the above space-group names.
They are only intended as comments.
;
_shelx_estimated_absorpt_t_min 0.971
_shelx_estimated_absorpt_t_max 0.981

loop_
_space_group_symop_operation_xyz
'x, y, z'
'-x, -y, -z'

loop_
_atom_site_label
_atom_site_type_symbol
_atom_site_fract_x
_atom_site_fract_y
_atom_site_fract_z
_atom_site_U_iso_or_equiv
_atom_site_adp_type
_atom_site_occupancy
_atom_site_site_symmetry_order
_atom_site_calc_flag
_atom_site_refinement_flags_posn
_atom_site_refinement_flags_adp
Cl1 Cl 0.51938(12) 0.34871(11) 0.43296(9) 0.0670(5) Uani 1 1 d . .
C0AA C 0.7809(4) 0.6243(3) 0.4379(2) 0.0407(9) Uani 1 1 d . .
N2 N 0.6496(3) 0.6043(4) 0.4298(2) 0.0454(8) Uani 1 1 d . .
C5AA C 0.8392(4) 0.7193(3) 0.4898(2) 0.0431(9) Uani 1 1 d . .
C6AA C 0.9641(4) 0.5761(4) 0.3944(3) 0.0518(11) Uani 1 1 d . .
N5 N 1.3450(4) 0.6349(5) 0.1271(3) 0.0591(11) Uani 1 1 d . .
C7AA C 1.2822(4) 0.5538(4) 0.2579(3) 0.0506(10) Uani 1 1 d . .
C8AA C 0.9641(4) 0.7393(4) 0.4918(3) 0.0469(10) Uani 1 1 d . .
C9AA C 0.8415(4) 0.5512(4) 0.3894(3) 0.0477(10) Uani 1 1 d . .
C0BA C 1.0276(4) 0.6695(4) 0.4441(3) 0.0472(10) Uani 1 1 d . .
C1AA C 1.2089(4) 0.6795(4) 0.3630(3) 0.0519(11) Uani 1 1 d . .
C2AA C 1.2948(4) 0.6510(4) 0.2081(3) 0.0493(10) Uani 1 1 d . .
C3AA C 1.2632(5) 0.7622(4) 0.2330(3) 0.0578(12) Uani 1 1 d . .
C4AA C 0.7766(5) 0.4492(5) 0.3317(3) 0.0626(13) Uani 1 1 d . .
H4A1 H 0.7292 0.3969 0.3649 0.075 Uiso 1 1 calc R U
H4A2 H 0.7216 0.4819 0.2911 0.075 Uiso 1 1 calc R U
C14 C 1.2408(4) 0.5714(4) 0.3353(3) 0.0547(11) Uani 1 1 d . .
C15 C 1.2186(4) 0.7724(4) 0.3099(3) 0.0538(11) Uani 1 1 d . .
H15 H 1.1942 0.8447 0.3266 0.065 Uiso 1 1 calc R U
C16 C 0.6958(5) 0.8557(5) 0.3251(3) 0.0609(13) Uani 1 1 d . .
C17 C 1.1628(4) 0.6950(5) 0.4469(3) 0.0591(12) Uani 1 1 d . .
C18 C 0.5853(5) 0.6550(5) 0.3536(3) 0.0604(13) Uani 1 1 d . .
C19 C 0.7758(5) 0.8003(5) 0.5427(3) 0.0642(13) Uani 1 1 d . .
H19A H 0.6969 0.8048 0.5141 0.077 Uiso 1 1 calc R U
H19B H 0.7651 0.7634 0.5951 0.077 Uiso 1 1 calc R U
C20 C 1.3139(5) 0.4310(5) 0.2344(5) 0.0659(14) Uani 1 1 d . .
C21 C 0.5978(5) 0.7918(5) 0.3562(3) 0.0614(13) Uani 1 1 d . .
C22 C 0.5145(5) 0.8517(6) 0.3910(4) 0.0745(16) Uani 1 1 d . .
H22 H 0.4508 0.8082 0.4121 0.089 Uiso 1 1 calc R U
C23 C 0.7824(5) 0.8001(6) 0.2854(3) 0.0716(15) Uani 1 1 d . .
H23 H 0.7746 0.7178 0.2765 0.086 Uiso 1 1 calc R U
C25 C 0.7063(7) 0.9808(5) 0.3330(4) 0.0799(18) Uani 1 1 d . .
C26 C 0.8522(6) 0.3765(5) 0.2856(4) 0.0818(18) Uani 1 1 d . .
H26A H 0.8023 0.3151 0.2513 0.123 Uiso 1 1 calc R U
H26B H 0.8978 0.4262 0.2508 0.123 Uiso 1 1 calc R U
H26C H 0.9055 0.3410 0.3248 0.123 Uiso 1 1 calc R U
C28 C 1.0200(7) 0.5972(8) 0.0934(4) 0.108(3) Uani 1 1 d D U
H28 H 1.0635 0.5438 0.1220 0.130 Uiso 1 1 calc DR U
C31 C 0.9066(7) 0.6089(7) 0.1042(5) 0.096(2) Uani 1 1 d . U
H31 H 0.8684 0.5575 0.1391 0.115 Uiso 1 1 calc R U
C43 C 0.8413(8) 0.6945(8) 0.0657(5) 0.1017(10) Uani 1 1 d D .
H43 H 0.7637 0.6991 0.0787 0.122 Uiso 1 1 calc R U
C47 C 0.8846(8) 0.7680(8) 0.0125(5) 0.1017(10) Uani 1 1 d D .
H47 H 0.8380 0.8209 -0.0140 0.122 Uiso 1 1 calc R U
C24 C 1.0000(8) 0.7637(8) -0.0022(5) 0.1017(10) Uani 1 1 d D .
C59 C 1.0714(8) 0.6778(7) 0.0313(5) 0.1017(10) Uani 1 1 d D .
C46 C 1.1866(8) 0.6749(7) 0.0137(4) 0.095(2) Uani 1 1 d . U
C38 C 1.2232(8) 0.7445(8) -0.0453(5) 0.1017(10) Uani 1 1 d . .
H38 H 1.2962 0.7318 -0.0638 0.122 Uiso 1 1 calc R U
C30 C 1.1639(8) 0.8371(8) -0.0842(5) 0.1017(10) Uani 1 1 d . .
H30 H 1.1994 0.8874 -0.1210 0.122 Uiso 1 1 calc R U
C33 C 1.0499(8) 0.8456(8) -0.0626(5) 0.1017(10) Uani 1 1 d D .
H33 H 1.0048 0.9022 -0.0858 0.122 Uiso 1 1 calc R U
C29 C 1.2580(6) 0.5763(6) 0.0558(4) 0.085(2) Uani 1 1 d D U
H29A H 1.2029 0.5158 0.0767 0.102 Uiso 1 1 calc DR U
H29B H 1.3009 0.5384 0.0148 0.102 Uiso 1 1 calc R U
C34 C 0.8788(7) 0.8693(7) 0.2598(4) 0.091(2) Uani 1 1 d . .
H34 H 0.9350 0.8316 0.2335 0.109 Uiso 1 1 calc R U
C36 C 1.2035(8) 0.3365(6) 0.2214(6) 0.103(2) Uani 1 1 d . .
H36A H 1.2280 0.2606 0.2066 0.154 Uiso 1 1 calc R U
H36B H 1.1660 0.3318 0.2722 0.154 Uiso 1 1 calc R U
H36C H 1.1478 0.3585 0.1772 0.154 Uiso 1 1 calc R U
C39 C 1.2815(8) 0.8693(6) 0.1817(4) 0.087(2) Uani 1 1 d . .
H39A H 1.3639 0.9039 0.1953 0.104 Uiso 1 1 calc R U
H39B H 1.2730 0.8408 0.1234 0.104 Uiso 1 1 calc R U
C40 C 0.6203(10) 1.0407(7) 0.3685(5) 0.102(3) Uani 1 1 d . .
H40 H 0.6287 1.1234 0.3739 0.122 Uiso 1 1 calc R U
C41 C 0.5219(9) 0.9742(8) 0.3957(5) 0.102(3) Uani 1 1 d . .
H41 H 0.4617 1.0121 0.4169 0.122 Uiso 1 1 calc R U
C42 C 0.8145(11) 1.0467(7) 0.3068(6) 0.121(4) Uani 1 1 d . .
H42 H 0.8270 1.1291 0.3150 0.146 Uiso 1 1 calc R U
C45 C 1.2100(14) 0.9612(9) 0.1878(8) 0.174(6) Uani 1 1 d . .
H45A H 1.2336 1.0220 0.1511 0.261 Uiso 1 1 calc R U
H45B H 1.1278 0.9307 0.1720 0.261 Uiso 1 1 calc R U
H45C H 1.2192 0.9943 0.2444 0.261 Uiso 1 1 calc R U
C49 C 0.8954(10) 0.9889(10) 0.2711(6) 0.114(3) Uani 1 1 d . .
H49 H 0.9631 1.0315 0.2542 0.137 Uiso 1 1 calc R U
C9 C 0.8324(8) 0.9193(8) 0.5618(9) 0.159(5) Uani 1 1 d . .
H9A H 0.7841 0.9620 0.5955 0.238 Uiso 1 1 calc R U
H9B H 0.9097 0.9170 0.5921 0.238 Uiso 1 1 calc R U
H9C H 0.8413 0.9586 0.5108 0.238 Uiso 1 1 calc R U
Cl2 Cl 0.57900(13) 0.52364(15) 0.13341(9) 0.0761(5) Uani 1 1 d . .
C27 C 0.4828(7) 0.8200(6) 0.0530(4) 0.0801(18) Uani 1 1 d . .
O51 O 0.5763(14) 0.8811(17) 0.0870(9) 0.264(7) Uani 1 1 d . .
C35 C 0.4770(9) 0.2647(7) 0.1013(5) 0.102(2) Uani 1 1 d . .
O37 O 0.5158(12) 0.2141(11) 0.1771(10) 0.232(5) Uani 1 1 d . .
H2A H 0.631(5) 0.633(5) 0.475(4) 0.064(16) Uiso 1 1 d . .
H2B H 0.626(4) 0.534(5) 0.422(3) 0.040(12) Uiso 1 1 d . .
H6AA H 0.995(7) 0.521(7) 0.359(5) 0.10(2) Uiso 1 1 d . .
H8AA H 1.000(4) 0.805(4) 0.524(3) 0.035(10) Uiso 1 1 d . .
H14 H 1.240(4) 0.505(4) 0.380(3) 0.037(10) Uiso 1 1 d . .
H17A H 1.192(5) 0.778(5) 0.465(3) 0.059(14) Uiso 1 1 d . .
H17B H 1.209(7) 0.652(6) 0.488(5) 0.10(2) Uiso 1 1 d . .
H18A H 0.515(5) 0.644(5) 0.361(3) 0.051(13) Uiso 1 1 d . .
H18B H 0.616(4) 0.607(4) 0.308(3) 0.038(10) Uiso 1 1 d . .
H20A H 1.361(6) 0.398(5) 0.277(4) 0.067(16) Uiso 1 1 d . .
H20B H 1.340(6) 0.411(5) 0.184(4) 0.076(18) Uiso 1 1 d . .
H1N H 1.418(5) 0.590(4) 0.128(3) 0.051(12) Uiso 1 1 d . .
H2N H 1.360(5) 0.689(5) 0.110(3) 0.047(16) Uiso 1 1 d . .

loop_
_atom_site_aniso_label
_atom_site_aniso_U_11
_atom_site_aniso_U_22
_atom_site_aniso_U_33
_atom_site_aniso_U_23
_atom_site_aniso_U_13
_atom_site_aniso_U_12
Cl1 0.0652(8) 0.0562(7) 0.0806(9) -0.0018(6) 0.0344(7) -0.0115(6)
C0AA 0.036(2) 0.045(2) 0.041(2) 0.0015(15) 0.0099(16) -0.0059(16)
N2 0.043(2) 0.044(2) 0.047(2) -0.0026(15) 0.0108(16) -0.0094(15)
C5AA 0.046(2) 0.044(2) 0.038(2) -0.0011(15) 0.0087(17) -0.0007(17)
C6AA 0.046(2) 0.055(3) 0.053(2) -0.0090(19) 0.0139(19) -0.0019(19)
N5 0.065(3) 0.060(3) 0.055(2) 0.001(2) 0.009(2) 0.017(2)
C7AA 0.036(2) 0.053(2) 0.064(3) -0.0005(19) 0.0098(19) 0.0068(18)
C8AA 0.040(2) 0.054(2) 0.044(2) -0.0023(18) 0.0036(17) -0.0038(18)
C9AA 0.048(2) 0.050(2) 0.042(2) -0.0077(17) 0.0110(18) -0.0089(18)
C0BA 0.038(2) 0.056(2) 0.045(2) -0.0022(17) 0.0034(17) -0.0049(18)
C1AA 0.033(2) 0.062(3) 0.058(3) -0.012(2) 0.0068(18) -0.0030(18)
C2AA 0.042(2) 0.053(2) 0.051(2) -0.0047(18) 0.0024(18) 0.0068(18)
C3AA 0.059(3) 0.058(3) 0.056(3) -0.005(2) 0.001(2) 0.013(2)
C4AA 0.054(3) 0.063(3) 0.065(3) -0.021(2) 0.015(2) -0.016(2)
C14 0.042(2) 0.055(3) 0.068(3) 0.005(2) 0.008(2) 0.0031(19)
C15 0.048(2) 0.055(2) 0.057(3) -0.010(2) 0.001(2) 0.012(2)
C16 0.064(3) 0.065(3) 0.050(3) 0.012(2) -0.005(2) 0.001(2)
C17 0.042(2) 0.073(3) 0.059(3) -0.006(2) 0.003(2) -0.003(2)
C18 0.044(3) 0.066(3) 0.064(3) -0.001(2) 0.002(2) -0.017(2)
C19 0.056(3) 0.070(3) 0.065(3) -0.021(2) 0.018(2) -0.002(2)
C20 0.061(3) 0.051(3) 0.089(4) -0.003(3) 0.020(3) 0.014(2)
C21 0.052(3) 0.076(3) 0.054(3) 0.001(2) -0.005(2) 0.005(2)
C22 0.058(3) 0.108(5) 0.061(3) 0.008(3) 0.004(2) 0.028(3)
C23 0.065(3) 0.087(4) 0.063(3) 0.023(3) 0.007(3) 0.005(3)
C25 0.110(5) 0.056(3) 0.067(3) 0.012(2) -0.021(3) 0.007(3)
C26 0.089(4) 0.067(3) 0.084(4) -0.030(3) 0.013(3) -0.005(3)
C28 0.079(5) 0.161(7) 0.075(4) -0.012(4) 0.029(4) -0.033(5)
C31 0.081(5) 0.111(5) 0.092(5) 0.010(4) 0.013(4) -0.004(4)
C43 0.106(2) 0.113(2) 0.082(2) -0.0047(15) -0.0008(17) 0.0093(18)
C47 0.106(2) 0.113(2) 0.082(2) -0.0047(15) -0.0008(17) 0.0093(18)
C24 0.106(2) 0.113(2) 0.082(2) -0.0047(15) -0.0008(17) 0.0093(18)
C59 0.106(2) 0.113(2) 0.082(2) -0.0047(15) -0.0008(17) 0.0093(18)
C46 0.108(6) 0.098(5) 0.078(4) 0.006(3) 0.016(4) 0.001(4)
C38 0.106(2) 0.113(2) 0.082(2) -0.0047(15) -0.0008(17) 0.0093(18)
C30 0.106(2) 0.113(2) 0.082(2) -0.0047(15) -0.0008(17) 0.0093(18)
C33 0.106(2) 0.113(2) 0.082(2) -0.0047(15) -0.0008(17) 0.0093(18)
C29 0.084(4) 0.101(4) 0.069(4) -0.028(3) -0.008(3) 0.040(4)
C34 0.089(5) 0.102(5) 0.081(4) 0.031(4) 0.020(3) -0.008(4)
C36 0.107(6) 0.063(4) 0.135(6) -0.021(4) 0.035(5) -0.016(4)
C39 0.128(6) 0.068(3) 0.071(4) 0.006(3) 0.027(4) 0.028(4)
C40 0.145(8) 0.078(4) 0.080(4) 0.003(3) -0.017(5) 0.031(5)
C41 0.126(7) 0.109(6) 0.081(4) 0.005(4) -0.004(4) 0.072(6)
C42 0.170(10) 0.069(4) 0.109(6) 0.025(4) -0.020(6) -0.036(5)
C45 0.260(15) 0.099(6) 0.208(12) 0.072(7) 0.129(11) 0.097(9)
C49 0.117(7) 0.126(7) 0.095(6) 0.034(5) 0.014(5) -0.022(6)
C9 0.095(6) 0.108(6) 0.262(14) -0.111(8) 0.052(7) -0.018(5)
Cl2 0.0611(9) 0.0976(11) 0.0731(9) 0.0034(7) 0.0136(7) 0.0188(7)
C27 0.090(5) 0.081(4) 0.063(3) 0.002(3) 0.006(3) -0.014(3)
O51 0.228(13) 0.38(2) 0.223(12) 0.032(13) 0.061(10) 0.160(14)
C35 0.125(7) 0.092(5) 0.093(5) -0.018(4) 0.029(5) 0.016(5)
O37 0.206(11) 0.185(9) 0.313(16) -0.014(10) 0.029(10) 0.076(8)

loop_
_atom_type_symbol
_atom_type_description
_atom_type_scat_dispersion_real
_atom_type_scat_dispersion_imag
_atom_type_scat_source
C C 0.0033 0.0016 'International Tables Vol C Tables 4.2.6.8 and 6.1.1.4'
H H 0.0000 0.0000 'International Tables Vol C Tables 4.2.6.8 and 6.1.1.4'
N N 0.0061 0.0033 'International Tables Vol C Tables 4.2.6.8 and 6.1.1.4'
O O 0.0106 0.0060 'International Tables Vol C Tables 4.2.6.8 and 6.1.1.4'
Cl Cl 0.1484 0.1585 'International Tables Vol C Tables 4.2.6.8 and 6.1.1.4'

loop_
_geom_angle_atom_site_label_1
_geom_angle_atom_site_label_2
_geom_angle_atom_site_label_3
_geom_angle
C5AA C0AA C9AA 122.7(4)
C5AA C0AA N2 118.9(4)
C9AA C0AA N2 118.3(4)
C0AA N2 C18 116.0(3)
C0AA C5AA C8AA 116.9(4)
C0AA C5AA C19 123.9(4)
C8AA C5AA C19 119.3(4)
C9AA C6AA C0BA 123.1(4)
C2AA N5 C29 115.4(5)
C14 C7AA C2AA 117.7(4)
C14 C7AA C20 117.8(5)
C2AA C7AA C20 124.5(5)
C0BA C8AA C5AA 122.3(4)
C6AA C9AA C0AA 117.2(4)
C6AA C9AA C4AA 120.6(4)
C0AA C9AA C4AA 122.2(4)
C6AA C0BA C8AA 117.8(4)
C6AA C0BA C17 121.4(4)
C8AA C0BA C17 120.8(4)
C14 C1AA C15 117.5(4)
C14 C1AA C17 121.2(5)
C15 C1AA C17 121.3(4)
C7AA C2AA C3AA 121.9(4)
C7AA C2AA N5 118.2(4)
C3AA C2AA N5 119.9(4)
C15 C3AA C2AA 117.3(5)
C15 C3AA C39 120.2(4)
C2AA C3AA C39 122.4(5)
C26 C4AA C9AA 116.5(5)
C1AA C14 C7AA 122.7(5)
C1AA C15 C3AA 122.9(4)
C21 C16 C25 118.0(6)
C21 C16 C23 123.0(5)
C25 C16 C23 119.0(6)
C1AA C17 C0BA 113.9(4)
N2 C18 C21 114.0(4)
C9 C19 C5AA 117.1(5)
C7AA C20 C36 112.6(5)
C22 C21 C16 119.9(5)
C22 C21 C18 119.8(5)
C16 C21 C18 120.3(5)
C21 C22 C41 122.3(7)
C34 C23 C16 119.3(7)
C40 C25 C16 121.5(7)
C40 C25 C42 120.9(7)
C16 C25 C42 117.5(7)
C31 C28 C59 114.3(9)
C28 C31 C43 123.9(8)
C47 C43 C31 123.2(9)
C43 C47 C24 117.3(9)
C47 C24 C59 123.3(8)
C47 C24 C33 118.0(8)
C59 C24 C33 118.5(8)
C46 C59 C24 121.6(8)
C46 C59 C28 120.6(8)
C24 C59 C28 117.6(8)
C38 C46 C59 116.8(8)
C38 C46 C29 125.6(8)
C59 C46 C29 117.0(7)
C46 C38 C30 128.0(9)
C33 C30 C38 114.8(8)
C30 C33 C24 119.5(8)
N5 C29 C46 108.7(5)
C49 C34 C23 123.1(8)
C45 C39 C3AA 120.4(7)
C41 C40 C25 118.8(7)
C22 C41 C40 119.5(7)
C49 C42 C25 120.6(7)
C42 C49 C34 120.2(8)

loop_
_geom_bond_atom_site_label_1
_geom_bond_atom_site_label_2
_geom_bond_distance
C0AA C5AA 1.393(6)
C0AA C9AA 1.395(6)
C0AA N2 1.470(5)
N2 C18 1.527(7)
C5AA C8AA 1.404(6)
C5AA C19 1.510(6)
C6AA C9AA 1.379(6)
C6AA C0BA 1.383(6)
N5 C2AA 1.486(6)
N5 C29 1.511(8)
C7AA C14 1.388(7)
C7AA C2AA 1.394(7)
C7AA C20 1.516(7)
C8AA C0BA 1.385(6)
C9AA C4AA 1.520(6)
C0BA C17 1.522(6)
C1AA C14 1.383(7)
C1AA C15 1.386(7)
C1AA C17 1.505(7)
C2AA C3AA 1.400(6)
C3AA C15 1.388(7)
C3AA C39 1.504(8)
C4AA C26 1.481(8)
C16 C21 1.405(7)
C16 C25 1.408(8)
C16 C23 1.413(8)
C18 C21 1.539(8)
C19 C9 1.433(9)
C20 C36 1.543(9)
C21 C22 1.370(8)
C22 C41 1.380(11)
C23 C34 1.381(9)
C25 C40 1.400(12)
C25 C42 1.473(13)
C28 C31 1.332(11)
C28 C59 1.501(8)
C31 C43 1.410(12)
C43 C47 1.314(10)
C47 C24 1.357(11)
C24 C59 1.423(12)
C24 C33 1.483(10)
C59 C46 1.367(12)
C46 C38 1.331(11)
C46 C29 1.586(10)
C38 C30 1.439(12)
C30 C33 1.383(12)
C34 C49 1.349(13)
C39 C45 1.395(11)
C40 C41 1.395(12)
C42 C49 1.343(14)
C27 O51 1.259(19)
C35 O37 1.419(16)
